data_7009357
loop_
_publ_author_name
'Venkateswara Rao, P.'
'Rao, Chebrolu P.'
'Sreedhara, Alavattam'
'Wegelius, Elina K.'
'Rissanen, Kari'
'Kolehmainen, Erkki'

_publ_section_title
;
 Synthesis, structure and reactivity of trans-UO22+ complexes of
 OH-containing ligands&#x200A;&#x2020;
;
_journal_issue 7
_journal_name_full 'Journal of the Chemical Society, Dalton Transactions'
_journal_page_first 1213
_journal_paper_doi 10.1039/b000142m
_journal_year 2000
_chemical_formula_sum 'C17 H25 Br N3 O7 U'
_chemical_formula_weight 701.34
_chemical_name_systematic
; 

 ? 

;
_space_group_IT_number 14
_symmetry_space_group_name_Hall '-P 2ybc'
_symmetry_space_group_name_H-M 'P 1 21/c 1'
_atom_sites_solution_hydrogens geom
_atom_sites_solution_primary direct
_atom_sites_solution_secondary difmap
_audit_creation_method SHELXL
_cell_angle_alpha 90.000(14)
_cell_angle_beta 107.86(2)
_cell_angle_gamma 90.00(2)
_cell_formula_units_Z 4
_cell_length_a 8.142(2)
_cell_length_b 25.595(5)
_cell_length_c 10.927(2)
_cell_measurement_temperature 293(2)
_cell_volume 2167.4(8)
_computing_structure_refinement 'SHELXL-93 (Sheldrick, 1993)'
_computing_structure_solution 'SHELXS-86 (Sheldrick, 1990)'
_diffrn_ambient_temperature 293(2)
_diffrn_radiation_monochromator graphite
_diffrn_radiation_source 'fine-focus sealed tube'
_diffrn_radiation_type MoK\a
_diffrn_radiation_wavelength 0.71073
_diffrn_reflns_av_R_equivalents 0.0260
_diffrn_reflns_av_sigmaI/netI 0.0393
_diffrn_reflns_limit_h_max 9
_diffrn_reflns_limit_h_min 0
_diffrn_reflns_limit_k_max 30
_diffrn_reflns_limit_k_min 0
_diffrn_reflns_limit_l_max 12
_diffrn_reflns_limit_l_min -12
_diffrn_reflns_number 4093
_diffrn_reflns_theta_max 24.97
_diffrn_reflns_theta_min 2.11
_exptl_absorpt_coefficient_mu 9.374
_exptl_crystal_density_diffrn 2.149
_exptl_crystal_F_000 1324
_refine_diff_density_max 1.940
_refine_diff_density_min -3.397
_refine_diff_density_rms 0.249
_refine_ls_extinction_method none
_refine_ls_goodness_of_fit_all 1.077
_refine_ls_goodness_of_fit_obs 1.153
_refine_ls_matrix_type full
_refine_ls_number_parameters 269
_refine_ls_number_reflns 3812
_refine_ls_number_restraints 0
_refine_ls_restrained_S_all 1.077
_refine_ls_restrained_S_obs 1.153
_refine_ls_R_factor_all 0.0647
_refine_ls_R_factor_obs 0.0486
_refine_ls_shift/esd_max 0.000
_refine_ls_shift/esd_mean 0.000
_refine_ls_structure_factor_coef Fsqd
_refine_ls_weighting_details 'w=1/[\s^2^(Fo^2^)+(0.0767P)^2^+19.2521P] where P=(Fo^2^+2Fc^2^)/3'
_refine_ls_weighting_scheme calc
_refine_ls_wR_factor_all 0.1308
_refine_ls_wR_factor_obs 0.1254
_reflns_number_observed 3103
_reflns_number_total 3812
_reflns_observed_criterion >2sigma(I)
_cod_data_source_file b000142m.txt
_cod_data_source_block 6.
_cod_depositor_comments
;
The following automatic conversions were performed:

'_refine_ls_weighting_scheme' value 'calc
w=1/[\s^2^(Fo^2^)+(0.0767P)^2^+19.2521P] where P=(Fo^2^+2Fc^2^)/3'
was changed to 'calc'. New tag '_refine_ls_weighting_details' was
created. The value of the new tag was set to
'w=1/[\s^2^(Fo^2^)+(0.0767P)^2^+19.2521P] where P=(Fo^2^+2Fc^2^)/3'.

Automatic conversion script
Id: cif_fix_values 3143 2015-03-26 13:38:13Z robertas 
;
_cod_original_cell_volume 2167.5(8)
_cod_database_code 7009357

loop_
_symmetry_equiv_pos_as_xyz
'x, y, z'
'-x, y+1/2, -z+1/2'
'-x, -y, -z'
'x, -y-1/2, z-1/2'

loop_
_atom_site_aniso_label
_atom_site_aniso_U_11
_atom_site_aniso_U_22
_atom_site_aniso_U_33
_atom_site_aniso_U_23
_atom_site_aniso_U_13
_atom_site_aniso_U_12
U1 0.0172(2) 0.0304(2) 0.0173(2) -0.0007(2) 0.00926(14) 0.0027(2)
O3 0.020(4) 0.032(4) 0.033(4) -0.002(3) 0.008(3) -0.002(3)
O5 0.022(4) 0.039(5) 0.026(4) -0.003(3) 0.011(3) 0.007(3)
O4 0.019(4) 0.052(6) 0.039(4) -0.025(4) 0.004(3) -0.003(4)
N1 0.018(4) 0.027(5) 0.019(4) 0.002(3) 0.010(3) 0.005(4)
N2 0.021(4) 0.041(6) 0.018(4) -0.009(4) 0.012(3) -0.006(4)
O1 0.060(6) 0.085(8) 0.047(5) 0.046(5) 0.037(5) 0.068(6)
C6 0.017(5) 0.024(6) 0.024(5) -0.003(4) 0.009(4) -0.001(4)
C7 0.019(5) 0.026(6) 0.021(5) -0.001(4) 0.007(4) 0.002(4)
C5 0.025(6) 0.038(6) 0.025(5) 0.003(5) 0.016(4) 0.000(5)
C12 0.025(6) 0.026(6) 0.024(5) 0.003(4) 0.011(4) 0.001(4)
O2 0.028(4) 0.028(4) 0.030(4) 0.000(3) 0.019(3) 0.003(3)
C1 0.023(5) 0.047(7) 0.019(5) 0.004(5) 0.012(4) 0.005(5)
C3 0.031(6) 0.039(7) 0.021(5) 0.006(5) 0.015(5) 0.002(5)
C9 0.027(6) 0.046(7) 0.025(5) -0.006(5) 0.015(5) -0.005(5)
C2 0.033(6) 0.046(7) 0.032(6) 0.001(5) 0.023(5) 0.015(6)
C13 0.024(6) 0.053(8) 0.035(6) 0.003(6) 0.010(5) 0.010(6)
C4 0.048(7) 0.028(6) 0.019(5) -0.003(4) 0.018(5) -0.008(5)
C10 0.027(6) 0.056(8) 0.038(6) 0.006(6) 0.016(5) -0.002(6)
O6A 0.024(6) 0.101(11) 0.037(6) 0.018(6) 0.012(5) -0.003(6)
O6B 0.032(23) 0.060(30) 0.041(23) -0.002(21) 0.018(19) 0.031(22)
C11 0.039(7) 0.049(8) 0.035(6) 0.000(6) 0.022(5) 0.020(6)
C8 0.021(5) 0.042(7) 0.021(5) 0.002(5) 0.013(4) 0.007(5)
C14 0.027(6) 0.051(8) 0.039(6) -0.012(6) 0.022(5) -0.007(6)
Br1 0.0738(9) 0.0408(7) 0.0320(6) 0.0126(5) 0.0288(6) 0.0169(7)
N3 0.023(5) 0.055(8) 0.061(7) -0.011(6) 0.007(5) 0.005(5)
C15 0.055(12) 0.064(13) 0.120(18) -0.009(11) -0.036(12) 0.018(10)
C16 0.125(20) 0.131(21) 0.070(13) -0.005(13) 0.042(13) -0.029(17)
C17 0.088(14) 0.036(9) 0.102(14) -0.002(9) 0.035(11) 0.003(9)
O7 0.072(10) 0.182(20) 0.201(20) -0.050(15) 0.053(13) 0.051(11)

loop_
_atom_site_label
_atom_site_type_symbol
_atom_site_fract_x
_atom_site_fract_y
_atom_site_fract_z
_atom_site_U_iso_or_equiv
_atom_site_thermal_displace_type
_atom_site_occupancy
_atom_site_calc_flag
_atom_site_refinement_flags
_atom_site_disorder_group
U1 U 0.45891(5) 0.47584(2) 0.15727(3) 0.0207(2) Uani 1 d . .
O3 O 0.2972(9) 0.4324(3) 0.0635(7) 0.029(2) Uani 1 d . .
O5 O 0.2419(9) 0.5283(3) 0.2106(7) 0.028(2) Uani 1 d . .
O4 O 0.6238(10) 0.5171(3) 0.2533(8) 0.038(2) Uani 1 d . .
N1 N 0.6749(10) 0.3986(3) 0.2226(7) 0.020(2) Uani 1 d . .
N2 N 0.0713(11) 0.5624(4) 0.3197(8) 0.025(2) Uani 1 d . .
O1 O 0.4250(12) 0.4346(4) 0.3308(8) 0.060(3) Uani 1 d . .
C6 C 0.6240(12) 0.3682(4) 0.4214(9) 0.021(2) Uani 1 d . .
C7 C 0.7026(13) 0.3670(4) 0.3177(9) 0.022(2) Uani 1 d . .
H7 H 0.7814(13) 0.3403(4) 0.3212(9) 0.026 Uiso 1 calc R .
C5 C 0.6901(14) 0.3332(5) 0.5226(10) 0.027(2) Uani 1 d . .
H5 H 0.7777(14) 0.3102(5) 0.5208(10) 0.033 Uiso 1 calc R .
C12 C 0.1978(14) 0.5334(4) 0.3107(10) 0.024(2) Uani 1 d . .
H12 H 0.2603(14) 0.5150(4) 0.3835(10) 0.029 Uiso 1 calc R .
O2 O 0.6101(10) 0.4613(3) 0.0093(7) 0.026(2) Uani 1 d . .
C1 C 0.4921(14) 0.4030(5) 0.4261(9) 0.029(2) Uani 1 d . .
C3 C 0.4998(14) 0.3673(5) 0.6330(10) 0.029(2) Uani 1 d . .
H3 H 0.4621(14) 0.3680(5) 0.7052(10) 0.034 Uiso 1 calc R .
C9 C 0.6613(15) 0.4073(5) 0.0001(10) 0.031(3) Uani 1 d . .
H9A H 0.7217(15) 0.4042(5) -0.0635(10) 0.038 Uiso 1 calc R .
H9B H 0.5604(15) 0.3849(5) -0.0253(10) 0.038 Uiso 1 calc R .
C2 C 0.4299(15) 0.4011(5) 0.5320(10) 0.034(3) Uani 1 d . .
H2 H 0.3398(15) 0.4230(5) 0.5343(10) 0.041 Uiso 1 calc R .
C13 C -0.0329(15) 0.5928(5) 0.2112(11) 0.037(3) Uani 1 d . .
H13A H -0.1195(15) 0.6116(5) 0.2361(11) 0.056 Uiso 1 calc R .
H13B H -0.0874(15) 0.5697(5) 0.1412(11) 0.056 Uiso 1 calc R .
H13C H 0.0395(15) 0.6170(5) 0.1847(11) 0.056 Uiso 1 calc R .
C4 C 0.6247(16) 0.3329(4) 0.6260(10) 0.030(3) Uani 1 d . .
C10 C 0.9327(14) 0.4266(6) 0.1735(11) 0.039(3) Uani 1 d . .
H10A H 0.9916(14) 0.4267(6) 0.1086(11) 0.047 Uiso 1 calc R 1
H10B H 0.8948(14) 0.4620(6) 0.1817(11) 0.047 Uiso 1 calc R 1
O6A O 1.0456(13) 0.4109(5) 0.2892(10) 0.053(3) Uani 0.80 d P 1
H6A H 1.1419(18) 0.4225(13) 0.2966(19) 0.080 Uiso 0.80 calc PR 1
O6B O 0.9622(35) 0.3134(5) 0.2189(17) 0.043(11) Uani 0.20 d PR 2
H6B H 1.0305(36) 0.3365(5) 0.2535(16) 0.064 Uiso 0.20 calc PR 2
C11 C 0.8310(16) 0.3345(5) 0.1172(11) 0.039(3) Uani 1 d . .
H11A H 0.7294(16) 0.3127(5) 0.1034(11) 0.047 Uiso 1 calc R 2
H11B H 0.8663(16) 0.3322(5) 0.0402(11) 0.047 Uiso 1 calc R 2
C8 C 0.7788(13) 0.3913(5) 0.1315(9) 0.026(2) Uani 1 d . .
C14 C 0.0188(15) 0.5637(5) 0.4352(11) 0.036(3) Uani 1 d . .
H14A H -0.0764(15) 0.5874(5) 0.4228(11) 0.054 Uiso 1 calc R .
H14B H 0.1137(15) 0.5753(5) 0.5063(11) 0.054 Uiso 1 calc R .
H14C H -0.0156(15) 0.5294(5) 0.4527(11) 0.054 Uiso 1 calc R .
Br1 Br 0.7205(2) 0.28676(5) 0.76636(12) 0.0460(4) Uani 1 d . .
N3 N 0.2445(13) 0.2420(5) 0.4827(11) 0.048(3) Uani 1 d . .
C15 C 0.1528(25) 0.2823(8) 0.4952(23) 0.094(8) Uani 1 d . .
H15 H 0.1486(25) 0.3106(8) 0.4409(23) 0.112 Uiso 1 calc R .
C16 C 0.3358(32) 0.2427(10) 0.3874(19) 0.106(8) Uani 1 d . .
H16A H 0.3965(32) 0.2103(10) 0.3908(19) 0.159 Uiso 1 calc R .
H16B H 0.4166(32) 0.2711(10) 0.4052(19) 0.159 Uiso 1 calc R .
H16C H 0.2546(32) 0.2471(10) 0.3034(19) 0.159 Uiso 1 calc R .
C17 C 0.2680(25) 0.1957(6) 0.5592(18) 0.074(5) Uani 1 d . .
H17A H 0.3405(25) 0.1717(6) 0.5319(18) 0.111 Uiso 1 calc R .
H17B H 0.1579(25) 0.1797(6) 0.5492(18) 0.111 Uiso 1 calc R .
H17C H 0.3214(25) 0.2045(6) 0.6479(18) 0.111 Uiso 1 calc R .
O7 O 0.0719(21) 0.2860(9) 0.5724(21) 0.149(9) Uani 1 d . .

loop_
_atom_type_symbol
_atom_type_description
_atom_type_scat_dispersion_real
_atom_type_scat_dispersion_imag
_atom_type_scat_source
C C 0.0033 0.0016 'International Tables Vol C Tables 4.2.6.8 and 6.1.1.4'
H H 0.0000 0.0000 'International Tables Vol C Tables 4.2.6.8 and 6.1.1.4'
O O 0.0106 0.0060 'International Tables Vol C Tables 4.2.6.8 and 6.1.1.4'
N N 0.0061 0.0033 'International Tables Vol C Tables 4.2.6.8 and 6.1.1.4'
Br Br -0.2901 2.4595 'International Tables Vol C Tables 4.2.6.8 and 6.1.1.4'
U U -9.6767 9.6646 'International Tables Vol C Tables 4.2.6.8 and 6.1.1.4'

loop_
_geom_angle_atom_site_label_1
_geom_angle_atom_site_label_2
_geom_angle_atom_site_label_3
_geom_angle
_geom_angle_site_symmetry_1
_geom_angle_site_symmetry_3
_geom_angle_publ_flag
O4 U1 O3 178.0(4) . . ?
O4 U1 O1 92.7(4) . . ?
O3 U1 O1 86.1(4) . . ?
O4 U1 O2 92.3(3) . . ?
O3 U1 O2 87.5(3) . . ?
O1 U1 O2 136.9(3) . . ?
O4 U1 O2 90.5(4) . 3_665 ?
O3 U1 O2 91.3(3) . 3_665 ?
O1 U1 O2 154.5(3) . 3_665 ?
O2 U1 O2 68.2(3) . 3_665 ?
O4 U1 O5 90.2(3) . . ?
O3 U1 O5 91.1(3) . . ?
O1 U1 O5 76.8(3) . . ?
O2 U1 O5 145.9(3) . . ?
O2 U1 O5 77.8(2) 3_665 . ?
O4 U1 N1 88.0(3) . . ?
O3 U1 N1 90.1(3) . . ?
O1 U1 N1 70.2(3) . . ?
O2 U1 N1 67.3(2) . . ?
O2 U1 N1 135.3(2) 3_665 . ?
O5 U1 N1 146.8(2) . . ?
O4 U1 U1 91.7(3) . 3_665 ?
O3 U1 U1 89.3(2) . 3_665 ?
O1 U1 U1 170.4(2) . 3_665 ?
O2 U1 U1 34.3(2) . 3_665 ?
O2 U1 U1 33.9(2) 3_665 3_665 ?
O5 U1 U1 111.7(2) . 3_665 ?
N1 U1 U1 101.5(2) . 3_665 ?
C12 O5 U1 133.5(7) . . ?
C7 N1 C8 117.6(8) . . ?
C7 N1 U1 129.8(6) . . ?
C8 N1 U1 112.6(6) . . ?
C12 N2 C14 122.1(10) . . ?
C12 N2 C13 121.5(9) . . ?
C14 N2 C13 116.3(9) . . ?
C1 O1 U1 146.5(7) . . ?
C5 C6 C1 119.3(9) . . ?
C5 C6 C7 116.5(9) . . ?
C1 C6 C7 124.1(9) . . ?
N1 C7 C6 127.2(9) . . ?
C4 C5 C6 119.9(10) . . ?
O5 C12 N2 124.7(10) . . ?
C9 O2 U1 114.9(5) . . ?
C9 O2 U1 126.8(6) . 3_665 ?
U1 O2 U1 111.8(3) . 3_665 ?
O1 C1 C2 121.0(10) . . ?
O1 C1 C6 120.2(9) . . ?
C2 C1 C6 118.7(10) . . ?
C4 C3 C2 119.4(9) . . ?
O2 C9 C8 107.6(9) . . ?
C3 C2 C1 121.3(10) . . ?
C3 C4 C5 121.3(10) . . ?
C3 C4 Br1 118.9(7) . . ?
C5 C4 Br1 119.7(9) . . ?
O6A C10 C8 111.4(11) . . ?
O6B C11 C8 117.0(12) . . ?
C10 C8 N1 108.1(9) . . ?
C10 C8 C9 110.6(9) . . ?
N1 C8 C9 105.9(8) . . ?
C10 C8 C11 111.8(10) . . ?
N1 C8 C11 114.5(9) . . ?
C9 C8 C11 105.8(9) . . ?
C15 N3 C17 124.9(17) . . ?
C15 N3 C16 120.0(19) . . ?
C17 N3 C16 115.0(15) . . ?
O7 C15 N3 125.4(23) . . ?

loop_
_geom_bond_atom_site_label_1
_geom_bond_atom_site_label_2
_geom_bond_distance
_geom_bond_site_symmetry_2
_geom_bond_publ_flag
U1 O4 1.777(8) . ?
U1 O3 1.787(7) . ?
U1 O1 2.259(8) . ?
U1 O2 2.343(7) . ?
U1 O2 2.365(7) 3_665 ?
U1 O5 2.429(7) . ?
U1 N1 2.596(8) . ?
U1 U1 3.8989(9) 3_665 ?
O5 C12 1.258(12) . ?
N1 C7 1.282(13) . ?
N1 C8 1.502(11) . ?
N2 C12 1.298(14) . ?
N2 C14 1.451(13) . ?
N2 C13 1.454(14) . ?
O1 C1 1.299(13) . ?
C6 C5 1.396(15) . ?
C6 C1 1.410(15) . ?
C6 C7 1.462(13) . ?
C5 C4 1.389(13) . ?
O2 C9 1.456(14) . ?
O2 U1 2.365(7) 3_665 ?
C1 C2 1.399(14) . ?
C3 C4 1.37(2) . ?
C3 C2 1.38(2) . ?
C9 C8 1.517(15) . ?
C4 Br1 1.902(11) . ?
C10 O6A 1.38(2) . ?
C10 C8 1.50(2) . ?
O6B C11 1.39(2) . ?
C11 C8 1.54(2) . ?
N3 C15 1.30(2) . ?
N3 C17 1.43(2) . ?
N3 C16 1.45(2) . ?
C15 O7 1.22(3) . ?
